data_2011693
loop_
_publ_author_name
'Harper, James K.'
'Dalley, N. Kent'
'Mulgrew, Anna E.'
'West, F. G.'
'Grant, David M.'

_publ_section_title
;
 10-Deacetyl baccatin III dimethyl sulfoxide disolvate
;
_journal_issue 1
_journal_name_full 'Acta Crystallographica Section C'
_journal_page_first 64
_journal_page_last 65
_journal_paper_doi 10.1107/S0108270100011781
_journal_volume 57
_journal_year 2001
_chemical_formula_moiety 'C29 H36 O10 , 2C2 H6 OS'
_chemical_formula_sum 'C33 H48 O12 S2'
_chemical_formula_weight 700.83
_space_group_IT_number 4
_symmetry_cell_setting monoclinic
_symmetry_space_group_name_Hall 'P 2yb'
_symmetry_space_group_name_H-M 'P 1 21 1'
_audit_creation_method 'WinGX routine CIF_UPDATE'
_cell_angle_alpha 90
_cell_angle_beta 115.827(9)
_cell_angle_gamma 90
_cell_formula_units_Z 2
_cell_length_a 9.3677(10)
_cell_length_b 21.991(4)
_cell_length_c 9.4564(11)
_cell_measurement_reflns_used 35
_cell_measurement_temperature 293(2)
_cell_measurement_theta_max 17
_cell_measurement_theta_min 7
_cell_volume 1753.5(4)
_computing_cell_refinement 'Bruker Software'
_computing_data_collection 'Bruker Software'
_computing_data_reduction 'Bruker Software'
_computing_molecular_graphics SHELXTL/PC
_computing_publication_material SHELXTL/PC
_computing_structure_refinement SHELXTL/PC
_computing_structure_solution 'SHELXTL/PC (Sheldrick, 1994)'
_diffrn_measurement_device 'Bruker P4'
_diffrn_measurement_method 'theta-2theta var. scans'
_diffrn_radiation_type MoK\a
_diffrn_radiation_wavelength .71073
_diffrn_reflns_av_R_equivalents .0253
_diffrn_reflns_limit_h_max 12
_diffrn_reflns_limit_h_min 0
_diffrn_reflns_limit_k_max 28
_diffrn_reflns_limit_k_min 0
_diffrn_reflns_limit_l_max 11
_diffrn_reflns_limit_l_min -11
_diffrn_reflns_number 4342
_diffrn_reflns_theta_max 27.49
_diffrn_reflns_theta_min 1.85
_diffrn_standards_decay_% <2.0%
_diffrn_standards_interval_count 97
_diffrn_standards_number 3
_exptl_absorpt_coefficient_mu .213
_exptl_absorpt_correction_type none
_exptl_crystal_colour colorless
_exptl_crystal_density_diffrn 1.327
_exptl_crystal_description block
_exptl_crystal_F_000 748
_exptl_crystal_size_max .5
_exptl_crystal_size_mid .4
_exptl_crystal_size_min .3
_refine_diff_density_max .336
_refine_diff_density_min -.26
_refine_ls_abs_structure_details 'Flack (1983)'
_refine_ls_abs_structure_Flack .08(15)
_refine_ls_extinction_method none
_refine_ls_goodness_of_fit_obs 1.084
_refine_ls_hydrogen_treatment mixed
_refine_ls_matrix_type full
_refine_ls_number_parameters 436
_refine_ls_number_reflns 4100
_refine_ls_number_restraints 1
_refine_ls_restrained_S_all 1.106
_refine_ls_R_factor_obs .0556
_refine_ls_shift/su_max <0.001
_refine_ls_structure_factor_coef Fsqd
_refine_ls_weighting_details 'w = 1/[\s^2^(Fo^2^)+(0.0775P)^2^+0.4816P] where P=(Fo^2^+2Fc^2^)/3'
_refine_ls_weighting_scheme calc
_refine_ls_wR_factor_obs .136
_reflns_number_gt 3005
_reflns_number_total 4103
_reflns_threshold_expression I>2\s(I)
_cod_data_source_file da1143.cif
_cod_data_source_block I
_cod_depositor_comments
;
 Marking attached hydrogen atoms.

 Antanas Vaitkus,
 2017-08-09

 Marking atoms 'S1B', 'O1B', 'C1B', 'C2B' and 'S1C', 'O1C', 'C1C', 'C2C'
 as belonging to disorder groups '1' and '2' accordingly.

 Antanas Vaitkus,
 2017-08-09

The following automatic conversions were performed:
'_symmetry_cell_setting' value 'Monoclinic' changed to 'monoclinic'
according to '/home/saulius/struct/CIF-dictionaries/cif_core.dic'
dictionary named 'cif_core.dic' version 2.4.1 from 2010-06-29.

Automatic conversion script
Id: cif_fix_enum 1527 2010-12-29 10:47:43Z saulius 

The following automatic conversions were performed:

'_symmetry_cell_setting' value 'Monoclinic' changed to 'monoclinic'
according to /home/saulius/struct/CIF-dictionaries/cif_core.dic
dictionary named 'cif_core.dic' version 2.4.1 from 2010-06-29.

Automatic conversion script
Id: cif_fix_values 1715 2011-07-08 13:25:40Z adriana 

The following automatic conversions were performed:

'_refine_ls_weighting_scheme' value 'calc w =
1/[\s^2^(Fo^2^)+(0.0775P)^2^+0.4816P] where P=(Fo^2^+2Fc^2^)/3' was
changed to 'calc'. New tag '_refine_ls_weighting_details' was
created. The value of the new tag was set to 'w =
1/[\s^2^(Fo^2^)+(0.0775P)^2^+0.4816P] where P=(Fo^2^+2Fc^2^)/3'.

Automatic conversion script
Id: cif_fix_values 3143 2015-03-26 13:38:13Z robertas 
;
_cod_original_sg_symbol_H-M 'P 21'
_cod_database_code 2011693
_cod_database_fobs_code 2011693

loop_
_symmetry_equiv_pos_as_xyz
'x, y, z'
'-x, y+1/2, -z'

loop_
_atom_site_label
_atom_site_fract_x
_atom_site_fract_y
_atom_site_fract_z
_atom_site_U_iso_or_equiv
_atom_site_adp_type
_atom_site_calc_flag
_atom_site_refinement_flags
_atom_site_occupancy
_atom_site_disorder_group
_atom_site_type_symbol
_atom_site_attached_hydrogens
C1 .6310(5) .2074(2) .5046(5) .0420(10) Uani d . 1 . C 0
O1 .5923(5) .2701(2) .4835(4) .0581(9) Uani d . 1 . O 0
H1 .5023 .2801 .3993 .09(2) Uiso d R 1 . H 0
C2 .7822(5) .2068(2) .6661(5) .0347(8) Uani d . 1 . C 0
H2A .8618 .2339 .6587 .042 Uiso calc R 1 . H 0
O2 .7249(4) .23420(13) .7725(3) .0387(7) Uani d . 1 . O 0
C3 .8626(4) .1447(2) .7354(4) .0314(8) Uani d . 1 . C 0
H3A .7856 .1133 .6758 .038 Uiso calc R 1 . H 0
C4 .8916(5) .1369(2) .9088(4) .0348(8) Uani d . 1 . C 0
O4 .7408(3) .12433(13) .9117(3) .0371(6) Uani d . 1 . O 0
C5 1.0229(5) .0948(2) 1.0202(5) .0471(11) Uani d . 1 . C 0
H5A .9803 .0662 1.0714 .057 Uiso calc R 1 . H 0
O5 1.1002(4) .1457(2) 1.1240(4) .0643(10) Uani d . 1 . O 0
C6 1.1288(6) .0620(3) .9601(5) .0535(12) Uani d . 1 . C 0
H6A 1.2332 .0804 1.0068 .064 Uiso calc R 1 . H 0
H6B 1.1402 .0199 .9942 .064 Uiso calc R 1 . H 0
C7 1.0658(5) .0635(2) .7829(5) .0433(10) Uani d . 1 . C 0
H7A .9714 .0377 .7367 .052 Uiso calc R 1 . H 0
O7 1.1837(4) .0394(2) .7427(4) .0619(10) Uani d . 1 . O 0
H7 1.1403 .0066 .6698 .08(2) Uiso d R 1 . H 0
C8 1.0189(5) .1297(2) .7176(5) .0388(9) Uani d . 1 . C 0
C9 .9992(5) .1232(2) .5467(5) .0450(10) Uani d . 1 . C 0
O9 1.1078(4) .1388(2) .5158(4) .0676(11) Uani d . 1 . O 0
C10 .8591(5) .0907(2) .4185(5) .0429(10) Uani d . 1 . C 0
H10A .8631 .0482 .4510 .052 Uiso calc R 1 . H 0
O10 .8759(5) .0910(2) .2762(4) .0622(10) Uani d . 1 . O 0
H10 .9607 .0996 .2975 .05(2) Uiso d R 1 . H 0
C11 .7007(5) .1159(2) .3961(5) .0438(11) Uani d . 1 . C 0
C12 .5939(5) .0800(2) .4142(5) .0483(11) Uani d . 1 . C 0
C13 .4516(6) .1086(2) .4266(6) .0569(14) Uani d . 1 . C 0
H13A .3673 .1149 .3203 .068 Uiso calc R 1 . H 0
O13 .3946(5) .0683(2) .5089(7) .091(2) Uani d . 1 . O 0
H13 .3211 .0887 .5442 .11(3) Uiso d R 1 . H 0
C14 .4945(6) .1707(2) .5119(6) .0494(11) Uani d . 1 . C 0
H14A .4002 .1959 .4693 .059 Uiso calc R 1 . H 0
H14B .5206 .1637 .6217 .059 Uiso calc R 1 . H 0
C15 .6696(6) .1842(2) .3691(5) .0486(11) Uani d . 1 . C 0
C16 .8019(3) .22277(13) .3618(3) .067(2) Uani d . 1 . C 0
H16A .7692 .26455 .3445 .1 Uiso calc R 1 . H 0
H16B .8239 .20881 .2771 .1 Uiso calc R 1 . H 0
H16C .8958 .21917 .4591 .1 Uiso calc R 1 . H 0
C17 .5242(3) .19368(13) .2076(3) .080(2) Uani d R 1 . C 0
H17A .4361 .17047 .2044 .121 Uiso d R 1 . H 0
H17B .5504 .18042 .1250 .121 Uiso d R 1 . H 0
H17C .4965 .23602 .1938 .121 Uiso d R 1 . H 0
C18 .6025(3) .01178(13) .4276(3) .0646(15) Uani d R 1 . C 0
H18A .5121 -.00314 .4397 .097 Uiso d R 1 . H 0
H18B .6978 .00023 .5173 .097 Uiso d R 1 . H 0
H18C .6030 -.00526 .3343 .097 Uiso d R 1 . H 0
C19 1.1542(3) .17542(13) .8013(3) .0541(12) Uani d R 1 . C 0
H19A 1.1700 .18065 .9079 .081 Uiso d R 1 . H 0
H19B 1.1271 .21380 .7477 .081 Uiso d R 1 . H 0
H19C 1.2500 .16032 .8004 .081 Uiso d R 1 . H 0
C20 .9747(6) .1869(2) 1.0293(5) .0461(10) Uani d . 1 . C 0
H20A 1.0110 .2205 .9870 .055 Uiso calc R 1 . H 0
H20B .9128 .2015 1.0819 .055 Uiso calc R 1 . H 0
C21 .7596(6) .2922(2) .8122(5) .0428(10) Uani d . 1 . C 0
O21 .8668(5) .3194(2) .8025(5) .0641(10) Uani d . 1 . O 0
C22 .6525(6) .3203(2) .8732(5) .0474(11) Uani d . 1 . C 0
C23 .5216(7) .2909(2) .8711(6) .0570(12) Uani d . 1 . C 0
H23A .4975 .2515 .8320 .068 Uiso calc R 1 . H 0
C24 .4271(8) .3200(3) .9268(8) .073(2) Uani d . 1 . C 0
H24A .3369 .3005 .9221 .088 Uiso calc R 1 . H 0
C25 .4636(9) .3772(3) .9893(9) .081(2) Uani d . 1 . C 0
H25A .4001 .3961 1.0291 .097 Uiso calc R 1 . H 0
C26 .5931(10) .4060(4) .9927(12) .107(3) Uani d . 1 . C 0
H26A .6176 .4451 1.0339 .129 Uiso calc R 1 . H 0
C27 .6877(9) .3781(3) .9358(10) .086(2) Uani d . 1 . C 0
H27A .7766 .3982 .9394 .103 Uiso calc R 1 . H 0
C28 .6907(6) .0657(2) .8873(6) .0517(12) Uani d . 1 . C 0
O28 .7560(5) .0266(2) .8496(5) .0654(10) Uani d . 1 . O 0
C29 .5482(8) .0587(3) .9171(9) .078(2) Uani d . 1 . C 0
H29A .5208 .0974 .9455 .118 Uiso calc R 1 . H 0
H29B .5706 .0303 1.0011 .118 Uiso calc R 1 . H 0
H29C .4612 .0440 .8237 .118 Uiso calc R 1 . H 0
S1A 1.0904(2) -.09297(7) .4551(2) .0761(5) Uani d . 1 . S 0
O1A 1.0423(7) -.0562(3) .5601(7) .103(2) Uani d . 1 . O 0
C1A 1.2993(10) -.0881(4) .5339(12) .106(3) Uani d . 1 . C 0
H1AA 1.3463 -.1119 .6281 .159 Uiso calc R 1 . H 0
H1AB 1.3315 -.0464 .5577 .159 Uiso calc R 1 . H 0
H1AC 1.3336 -.1032 .4585 .159 Uiso calc R 1 . H 0
C2A 1.0527(17) -.0463(5) .2950(13) .143(4) Uani d . 1 . C 0
H2AA .9402 -.0426 .2332 .215 Uiso calc R 1 . H 0
H2AB 1.0996 -.0636 .2319 .215 Uiso calc R 1 . H 0
H2AC 1.0974 -.0068 .3311 .215 Uiso calc R 1 . H 0
S1B .1547(3) .31854(11) .2668(3) .0750(11) Uani d P .653(7) 1 S 0
O1B .2802(10) .2893(5) .2377(9) .086(2) Uani d P .653(7) 1 O 0
C1B .149(4) .3937(10) .216(4) .183(15) Uani d P .653(7) 1 C 3
C2B .233(2) .3291(12) .4790(17) .153(9) Uani d P .653(7) 1 C 3
S1C .2544(8) .3565(3) .3366(8) .100(3) Uiso d P .347(7) 2 S 0
O1C .334(2) .3179(9) .262(2) .087(5) Uiso d P .347(7) 2 O 0
C1C .150(3) .2998(11) .403(3) .085(6) Uiso d P .347(7) 2 C 3
C2C .106(4) .3978(19) .206(4) .094(9) Uiso d P .347(7) 2 C 3

loop_
_atom_site_aniso_label
_atom_site_aniso_U_11
_atom_site_aniso_U_22
_atom_site_aniso_U_33
_atom_site_aniso_U_12
_atom_site_aniso_U_13
_atom_site_aniso_U_23
C1 .051(2) .035(2) .038(2) .013(2) .018(2) -.001(2)
O1 .083(3) .039(2) .052(2) .020(2) .030(2) .0108(15)
C2 .044(2) .030(2) .036(2) .001(2) .022(2) -.003(2)
O2 .054(2) .0308(14) .040(2) .0014(13) .0279(14) -.0034(12)
C3 .027(2) .036(2) .029(2) -.001(2) .0108(15) -.005(2)
C4 .034(2) .041(2) .032(2) -.001(2) .016(2) -.001(2)
O4 .0374(14) .038(2) .0418(15) .0007(12) .0227(12) .0027(12)
C5 .039(2) .062(3) .033(2) .008(2) .009(2) .005(2)
O5 .050(2) .085(3) .037(2) .008(2) -.0010(14) -.012(2)
C6 .041(2) .068(3) .044(2) .020(2) .013(2) .006(2)
C7 .031(2) .053(3) .045(2) .007(2) .016(2) -.004(2)
O7 .042(2) .079(3) .066(2) .016(2) .024(2) -.013(2)
C8 .035(2) .048(2) .035(2) -.002(2) .017(2) -.009(2)
C9 .048(2) .050(3) .043(2) .009(2) .027(2) .004(2)
O9 .066(2) .093(3) .064(2) -.003(2) .047(2) -.003(2)
C10 .054(3) .043(2) .034(2) .012(2) .021(2) -.003(2)
O10 .075(3) .078(3) .042(2) .012(2) .033(2) -.007(2)
C11 .049(2) .049(3) .025(2) .016(2) .007(2) -.005(2)
C12 .042(2) .049(3) .043(2) .004(2) .008(2) -.012(2)
C13 .037(2) .056(3) .059(3) .005(2) .003(2) -.017(2)
O13 .071(3) .062(3) .165(5) -.016(2) .073(3) -.029(3)
C14 .043(2) .048(3) .051(3) .011(2) .015(2) -.003(2)
C15 .064(3) .048(3) .032(2) .012(2) .020(2) .004(2)
C16 .103(4) .053(3) .067(3) .017(3) .058(3) .011(3)
C17 .107(5) .080(4) .035(3) .041(4) .013(3) .007(3)
C18 .061(3) .044(3) .086(4) -.002(2) .029(3) -.021(3)
C19 .041(2) .068(3) .059(3) -.014(2) .027(2) -.013(2)
C20 .052(3) .052(3) .033(2) -.005(2) .017(2) -.010(2)
C21 .058(3) .034(2) .041(2) .000(2) .026(2) -.002(2)
O21 .085(3) .043(2) .088(3) -.021(2) .059(2) -.016(2)
C22 .066(3) .036(2) .046(2) .002(2) .030(2) -.004(2)
C23 .070(3) .041(2) .068(3) -.002(2) .038(3) -.009(2)
C24 .074(4) .070(4) .092(4) .002(3) .052(3) -.007(3)
C25 .101(5) .068(4) .103(5) .020(4) .071(4) -.009(4)
C26 .132(7) .065(4) .167(8) -.022(4) .104(6) -.062(5)
C27 .105(5) .051(3) .138(6) -.021(3) .088(5) -.039(4)
C28 .045(2) .049(3) .060(3) -.005(2) .022(2) .003(2)
O28 .070(2) .041(2) .095(3) .003(2) .044(2) -.006(2)
C29 .067(3) .068(4) .120(5) -.021(3) .059(4) -.005(4)
S1A .0987(11) .0532(8) .0962(11) -.0088(8) .0609(10) -.0188(8)
O1A .121(4) .096(4) .131(5) -.022(3) .090(4) -.039(3)
C1A .100(5) .083(5) .152(8) -.005(4) .070(6) -.031(5)
C2A .217(12) .106(7) .131(8) .065(8) .099(9) .022(6)
S1B .0575(14) .0519(14) .100(2) .0060(11) .0199(12) -.0068(12)
O1B .075(5) .082(5) .081(5) .030(5) .015(4) -.014(4)
C1B .26(3) .082(11) .31(3) .104(15) .22(3) .071(14)
C2B .116(11) .26(3) .073(8) .075(15) .028(8) -.009(12)

loop_
_atom_type_symbol
_atom_type_description
_atom_type_scat_dispersion_real
_atom_type_scat_dispersion_imag
_atom_type_scat_source
C C .0033 .0016 'International Tables Vol C Tables 4.2.6.8 and 6.1.1.4'
H H 0 0 'International Tables Vol C Tables 4.2.6.8 and 6.1.1.4'
O O .0106 .006 'International Tables Vol C Tables 4.2.6.8 and 6.1.1.4'
S S .1246 .1234 'International Tables Vol C Tables 4.2.6.8 and 6.1.1.4'

loop_
_geom_angle_atom_site_label_1
_geom_angle_atom_site_label_2
_geom_angle_atom_site_label_3
_geom_angle
_geom_angle_publ_flag
O1 C1 C14 110.5(4) ?
O1 C1 C15 109.9(4) ?
C14 C1 C15 111.1(4) y
O1 C1 C2 102.2(3) ?
C14 C1 C2 111.6(4) y
C15 C1 C2 111.3(4) y
O2 C2 C3 109.1(3) ?
O2 C2 C1 102.8(3) ?
C3 C2 C1 118.8(3) y
C21 O2 C2 118.1(3) ?
C4 C3 C2 111.7(3) y
C4 C3 C8 110.3(3) y
C2 C3 C8 116.0(3) y
O4 C4 C20 107.9(3) ?
O4 C4 C5 111.6(3) ?
C20 C4 C5 85.8(3) y
O4 C4 C3 108.5(3) ?
C20 C4 C3 120.4(3) y
C5 C4 C3 120.8(3) y
C28 O4 C4 116.4(3) ?
O5 C5 C6 113.7(4) y
O5 C5 C4 90.8(4) y
C6 C5 C4 119.2(4) y
C20 O5 C5 91.8(3) y
C7 C6 C5 113.5(4) y
O7 C7 C6 108.3(4) ?
O7 C7 C8 111.1(4) ?
C6 C7 C8 111.4(4) y
C19 C8 C9 107.1(3) ?
C19 C8 C7 112.2(3) ?
C9 C8 C7 102.2(3) y
C19 C8 C3 113.8(3) y
C9 C8 C3 115.8(3) y
C7 C8 C3 105.4(3) y
O9 C9 C10 117.3(4) ?
O9 C9 C8 119.3(4) ?
C10 C9 C8 122.9(4) y
O10 C10 C11 111.9(4) ?
O10 C10 C9 109.9(4) ?
C11 C10 C9 113.2(3) y
C12 C11 C10 120.5(4) y
C12 C11 C15 120.0(4) y
C10 C11 C15 119.2(4) y
C11 C12 C18 125.5(4) ?
C11 C12 C13 119.5(4) y
C18 C12 C13 114.9(4) ?
O13 C13 C12 109.4(4) ?
O13 C13 C14 109.7(4) ?
C12 C13 C14 111.5(4) y
C1 C14 C13 118.1(4) y
C16 C15 C11 116.9(4) ?
C16 C15 C17 105.2(3) ?
C11 C15 C17 108.5(4) ?
C16 C15 C1 109.7(4) ?
C11 C15 C1 106.2(4) y
C17 C15 C1 110.2(4) ?
O5 C20 C4 91.4(3) y
O21 C21 O2 124.3(4) ?
O21 C21 C22 123.2(4) ?
O2 C21 C22 112.5(4) ?
C23 C22 C27 118.8(5) ?
C23 C22 C21 123.0(4) ?
C27 C22 C21 118.1(5) ?
C24 C23 C22 119.8(5) ?
C25 C24 C23 120.9(6) ?
C26 C25 C24 119.5(6) ?
C25 C26 C27 120.4(6) ?
C26 C27 C22 120.6(6) ?
O28 C28 O4 123.4(4) ?
O28 C28 C29 126.9(5) ?
O4 C28 C29 109.7(5) ?
O1A S1A C2A 104.7(4) ?
O1A S1A C1A 106.6(4) ?
C2A S1A C1A 95.7(6) ?
S1C S1B C1C 91.7(11) n
S1C S1B O1B 85.1(5) n
C1C S1B O1B 113.7(11) n
S1C S1B O1C 58.9(8) n
C1C S1B O1C 117.3(12) n
O1B S1B O1C 27.1(6) n
S1C S1B C1B 54.0(13) n
C1C S1B C1B 122.9(14) n
O1B S1B C1B 107.5(9) ?
O1C S1B C1B 85.0(11) n
S1C S1B C2B 58.0(9) n
C1C S1B C2B 33.7(12) n
O1B S1B C2B 107.0(6) ?
O1C S1B C2B 95.8(9) n
C1B S1B C2B 97.8(14) ?
S1C S1B C2C 62.7(11) n
C1C S1B C2C 118.5(15) n
O1B S1B C2C 117.8(13) n
O1C S1B C2C 96.4(14) n
C1B S1B C2C 11.6(18) n
C2B S1B C2C 98.8(13) n
O1C O1B S1B 93.2(16) n
O1C O1B S1C 53.1(15) n
S1B O1B S1C 41.5(3) n
S1C C1B S1B 44.3(7) n
C1C C2B S1C 89.2(17) n
C1C C2B S1B 48.2(15) n
S1C C2B S1B 41.0(5) n
S1B S1C C1B 81.6(14) n
S1B S1C O1C 77.1(8) n
C1B S1C O1C 105.6(13) n
S1B S1C C2B 81.1(10) n
C1B S1C C2B 127.9(12) n
O1C S1C C2B 117.6(11) n
S1B S1C C2C 77.1(14) n
C1B S1C C2C 10(2) n
O1C S1C C2C 112.6(15) ?
C2B S1C C2C 118.0(15) n
S1B S1C O1B 53.4(4) n
C1B S1C O1B 105.0(12) n
O1C S1C O1B 24.6(7) n
C2B S1C O1B 103.0(10) n
C2C S1C O1B 108.2(13) n
S1B S1C C1C 47.7(9) n
C1B S1C C1C 112.2(15) n
O1C S1C C1C 102.9(11) ?
C2B S1C C1C 33.4(9) n
C2C S1C C1C 103.1(16) ?
O1B S1C C1C 80.6(9) n
O1B O1C S1C 102.3(18) n
O1B O1C S1B 59.7(14) n
S1C O1C S1B 44.1(6) n
C2B C1C S1B 98(2) n
C2B C1C S1C 57.5(17) n
S1B C1C S1C 40.6(7) n
S1C C2C S1B 40.2(9) n

loop_
_geom_bond_atom_site_label_1
_geom_bond_atom_site_label_2
_geom_bond_site_symmetry_2
_geom_bond_distance
_geom_bond_publ_flag
C1 O1 . 1.417(5) ?
C1 C14 . 1.539(7) y
C1 C15 . 1.561(6) y
C1 C2 . 1.566(6) y
C2 O2 . 1.460(5) ?
C2 C3 . 1.561(6) y
O2 C21 . 1.330(5) ?
C3 C4 . 1.551(5) y
C3 C8 . 1.579(5) y
C4 O4 . 1.452(5) ?
C4 C20 . 1.529(6) y
C4 C5 . 1.532(6) ?
O4 C28 . 1.357(6) ?
C5 O5 . 1.456(6) y
C5 C6 . 1.523(7) y
O5 C20 . 1.444(6) y
C6 C7 . 1.515(7) y
C7 O7 . 1.418(5) ?
C7 C8 . 1.567(7) y
C8 C19 . 1.540(5) ?
C8 C9 . 1.551(6) y
C9 O9 . 1.223(6) ?
C9 C10 . 1.522(7) y
C10 O10 . 1.421(5) ?
C10 C11 . 1.509(6) y
C11 C12 . 1.343(7) y
C11 C15 . 1.530(7) y
C12 C18 . 1.505(6) ?
C12 C13 . 1.524(7) y
C13 O13 . 1.428(8) ?
C13 C14 . 1.548(7) y
C15 C16 . 1.528(6) ?
C15 C17 . 1.555(5) ?
C21 O21 . 1.205(6) ?
C21 C22 . 1.492(6) ?
C22 C23 . 1.379(7) ?
C22 C27 . 1.380(7) ?
C23 C24 . 1.369(8) ?
C24 C25 . 1.368(10) ?
C25 C26 . 1.358(10) ?
C26 C27 . 1.366(9) ?
C28 O28 . 1.196(6) ?
C28 C29 . 1.487(7) ?
S1A O1A . 1.494(5) ?
S1A C2A . 1.734(11) ?
S1A C1A . 1.768(8) ?
S1B S1C . 1.212(7) n
S1B C1C . 1.38(3) n
S1B O1B . 1.468(8) ?
S1B O1C . 1.70(2) n
S1B C1B . 1.72(2) ?
S1B C2B . 1.83(2) ?
S1B C2C . 1.83(4) n
O1B O1C . .78(2) n
O1B S1C . 1.822(11) n
C1B S1C . 1.40(3) n
C2B C1C . 1.02(3) n
C2B S1C . 1.57(2) n
S1C O1C . 1.49(2) ?
S1C C2C . 1.67(4) ?
S1C C1C . 1.86(3) ?

loop_
_geom_hbond_atom_site_label_D
_geom_hbond_atom_site_label_H
_geom_hbond_atom_site_label_A
_geom_hbond_site_symmetry_A
_geom_hbond_distance_DH
_geom_hbond_distance_HA
_geom_hbond_distance_DA
_geom_hbond_angle_DHA
_geom_hbond_publ_flag
O1 H1 O1B . .900(6) 1.984(10) 2.865(10) 166.3(6) y
O1 H1 O1C . .900(6) 1.754(16) 2.631(16) 164.8(5) y
O7 H7 O1A . .958(6) 1.733(8) 2.678(8) 168.6(5) y
O13 H13 O9 1_455 .993(8) 2.194(7) 3.128(7) 156.1(8) y
O10 H10 O9 . .755(7) 2.101(5) 2.581(5) 121.9(5) y
